data_1550953
loop_
_publ_author_name
'Takao, Toshihiro'
'Kawashima, Takashi'
'Nagae, Ryo'
'Kanda, Hideyuki'
'Watanabe, Wataru'

_publ_section_title
;
 Diruthenium Complexes Having a Partially Hydrogenated Bipyridine Ligand:
 Plausible Mechanism for the Dehydrogenative Coupling of Pyridines at a
 Diruthenium Site
;
_journal_name_full 'Faraday Discussions'
_journal_paper_doi 10.1039/C9FD00029A
_journal_year 2019
_chemical_formula_sum 'C32 H42 N2 Ru2'
_chemical_formula_weight 656.81
_space_group_crystal_system monoclinic
_space_group_IT_number 15
_space_group_name_Hall '-C 2yc'
_space_group_name_H-M_alt 'C 1 2/c 1'
_symmetry_space_group_name_Hall '-C 2yc'
_symmetry_space_group_name_H-M 'C 1 2/c 1'
_atom_sites_solution_hydrogens geom
_audit_creation_method SHELXL-2016/6
_audit_update_record
;
2019-03-05 deposited with the CCDC.    2019-04-26 downloaded from the CCDC.
;
_cell_angle_alpha 90
_cell_angle_beta 112.870(8)
_cell_angle_gamma 90
_cell_formula_units_Z 8
_cell_length_a 21.875(3)
_cell_length_b 17.503(2)
_cell_length_c 16.448(2)
_cell_measurement_reflns_used 27425
_cell_measurement_temperature 123(2)
_cell_measurement_theta_max 27.425
_cell_measurement_theta_min 3.031
_cell_volume 5802.5(13)
_computing_cell_refinement 'RAPID AUTO (Rigaku, 2015)'
_computing_data_collection 'RAPID AUTO (Rigaku, 2015)'
_computing_data_reduction 'RAPID AUTO (Rigaku, 2015)'
_computing_molecular_graphics 'ORTEX (P.McArdle, 1995)'
_computing_publication_material 'SHELXL-2016/4 (Sheldrick, 2016)'
_computing_structure_refinement 'SHELXL-2016/6 (Sheldrick, 2016)'
_computing_structure_solution 'SHELXT-2014/5 (Sheldrick, 2014)'
_diffrn_ambient_temperature 123(2)
_diffrn_detector_area_resol_mean 10
_diffrn_measured_fraction_theta_full 0.997
_diffrn_measured_fraction_theta_max 0.990
_diffrn_measurement_device_type 'Rigaku R-AXIS RAPID Imaging Plate'
_diffrn_measurement_method \w
_diffrn_radiation_type MoK\a
_diffrn_radiation_wavelength 0.71069
_diffrn_reflns_av_R_equivalents 0.1264
_diffrn_reflns_av_unetI/netI 0.1070
_diffrn_reflns_Laue_measured_fraction_full 0.997
_diffrn_reflns_Laue_measured_fraction_max 0.990
_diffrn_reflns_limit_h_max 27
_diffrn_reflns_limit_h_min -28
_diffrn_reflns_limit_k_max 19
_diffrn_reflns_limit_k_min -22
_diffrn_reflns_limit_l_max 21
_diffrn_reflns_limit_l_min -21
_diffrn_reflns_number 26900
_diffrn_reflns_point_group_measured_fraction_full 0.997
_diffrn_reflns_point_group_measured_fraction_max 0.990
_diffrn_reflns_theta_full 25.240
_diffrn_reflns_theta_max 27.425
_diffrn_reflns_theta_min 3.031
_diffrn_source 'Rigaku Rotating Anode Ultrax18'
_exptl_absorpt_coefficient_mu 1.063
_exptl_absorpt_correction_T_max 0.9402
_exptl_absorpt_correction_T_min 0.8647
_exptl_absorpt_correction_type numerical
_exptl_absorpt_process_details 'NUMABS (Rigaku, 1999)'
_exptl_crystal_colour brown
_exptl_crystal_density_diffrn 1.504
_exptl_crystal_density_meas ?
_exptl_crystal_description platelet
_exptl_crystal_F_000 2688
_exptl_crystal_size_max 0.151
_exptl_crystal_size_mid 0.147
_exptl_crystal_size_min 0.034
_refine_diff_density_max 1.070
_refine_diff_density_min -0.888
_refine_diff_density_rms 0.124
_refine_ls_extinction_method none
_refine_ls_goodness_of_fit_ref 0.956
_refine_ls_hydrogen_treatment constr
_refine_ls_matrix_type full
_refine_ls_number_parameters 337
_refine_ls_number_reflns 6557
_refine_ls_number_restraints 0
_refine_ls_restrained_S_all 0.956
_refine_ls_R_factor_all 0.1146
_refine_ls_R_factor_gt 0.0537
_refine_ls_shift/su_max 0.002
_refine_ls_shift/su_mean 0.000
_refine_ls_structure_factor_coef Fsqd
_refine_ls_weighting_details 'w=1/[\s^2^(Fo^2^)+(0.0430P)^2^] where P=(Fo^2^+2Fc^2^)/3'
_refine_ls_weighting_scheme calc
_refine_ls_wR_factor_gt 0.1018
_refine_ls_wR_factor_ref 0.1230
_reflns_Friedel_coverage 0.000
_reflns_number_gt 3670
_reflns_number_total 6557
_reflns_threshold_expression 'I > 2\s(I)'
_cod_data_source_file c9fd00029a2.cif
_cod_data_source_block 7a
_cod_depositor_comments
;
The following automatic conversions were performed:

'_exptl_absorpt_correction_type' value 'Numerical' changed to
'numerical' according to
/home/data/users/saulius/crontab/automatic-downloads/rss-feeds/RSC/lib/dictionaries/cif_core.dic
dictionary named 'cif_core.dic' version 2.4.2 from 2011-04-26.

'_exptl_crystal_density_meas' value 'not measured' was changed to '?'
- the value is perceived as not measured.

Automatic conversion script
Id: cif_fix_values 4973 2017-02-22 13:04:09Z antanas 
;
_cod_original_cell_volume 5802.3(13)
_cod_database_code 1550953
_shelx_shelxl_version_number 2016/6
_shelx_space_group_comment
;
The symmetry employed for this shelxl refinement is uniquely defined
by the following loop, which should always be used as a source of
symmetry information in preference to the above space-group names.
They are only intended as comments.
;
_shelx_estimated_absorpt_t_min 0.856
_shelx_estimated_absorpt_t_max 0.965

loop_
_space_group_symop_operation_xyz
'x, y, z'
'-x, y, -z+1/2'
'x+1/2, y+1/2, z'
'-x+1/2, y+1/2, -z+1/2'
'-x, -y, -z'
'x, -y, z-1/2'
'-x+1/2, -y+1/2, -z'
'x+1/2, -y+1/2, z-1/2'

loop_
_atom_site_label
_atom_site_type_symbol
_atom_site_fract_x
_atom_site_fract_y
_atom_site_fract_z
_atom_site_U_iso_or_equiv
_atom_site_adp_type
_atom_site_occupancy
_atom_site_site_symmetry_order
_atom_site_calc_flag
_atom_site_refinement_flags_posn
_atom_site_refinement_flags_adp
Ru2 Ru 0.68736(2) 0.51569(3) 0.72278(3) 0.02888(13) Uani 1 1 d . .
Ru1 Ru 0.81841(2) 0.51554(3) 0.71711(3) 0.02845(13) Uani 1 1 d . .
N1 N 0.7406(2) 0.4405(2) 0.6596(3) 0.0295(11) Uani 1 1 d . .
N2 N 0.7377(2) 0.5848(3) 0.6484(3) 0.0317(11) Uani 1 1 d . .
C1 C 0.6799(3) 0.4679(3) 0.5948(4) 0.0316(13) Uani 1 1 d . .
C2 C 0.6293(3) 0.4158(3) 0.5385(4) 0.0343(14) Uani 1 1 d . .
H2 H 0.590480 0.435420 0.493219 0.041 Uiso 1 1 calc R U
C3 C 0.6377(3) 0.3384(3) 0.5509(4) 0.0382(15) Uani 1 1 d . .
C4 C 0.6972(3) 0.3119(3) 0.6224(4) 0.0380(15) Uani 1 1 d . .
H4 H 0.703147 0.258702 0.634031 0.046 Uiso 1 1 calc R U
C5 C 0.7441(3) 0.3607(3) 0.6729(4) 0.0373(14) Uani 1 1 d . .
H5 H 0.781501 0.340356 0.719884 0.045 Uiso 1 1 calc R U
C6 C 0.5884(3) 0.2819(4) 0.4909(5) 0.0494(17) Uani 1 1 d . .
H6A H 0.569738 0.251149 0.525444 0.074 Uiso 1 1 calc R U
H6B H 0.610867 0.248389 0.463526 0.074 Uiso 1 1 calc R U
H6C H 0.552674 0.309664 0.444845 0.074 Uiso 1 1 calc R U
C7 C 0.6782(3) 0.5500(3) 0.5898(4) 0.0298(12) Uani 1 1 d . .
C8 C 0.6242(3) 0.5940(3) 0.5293(4) 0.0325(13) Uani 1 1 d . .
H8 H 0.585398 0.568686 0.490477 0.039 Uiso 1 1 calc R U
C9 C 0.6278(3) 0.6714(3) 0.5270(4) 0.0358(14) Uani 1 1 d . .
C10 C 0.6868(3) 0.7072(3) 0.5895(5) 0.0421(16) Uani 1 1 d . .
H10 H 0.690279 0.761361 0.590261 0.050 Uiso 1 1 calc R U
C11 C 0.7372(3) 0.6655(3) 0.6472(4) 0.0387(15) Uani 1 1 d . .
H11 H 0.774047 0.691771 0.688860 0.046 Uiso 1 1 calc R U
C12 C 0.5732(3) 0.7204(3) 0.4631(4) 0.0467(16) Uani 1 1 d . .
H12A H 0.534201 0.688708 0.431968 0.070 Uiso 1 1 calc R U
H12B H 0.588747 0.743609 0.420339 0.070 Uiso 1 1 calc R U
H12C H 0.561441 0.760785 0.495742 0.070 Uiso 1 1 calc R U
C13 C 0.9082(2) 0.4599(3) 0.7225(4) 0.0309(13) Uani 1 1 d . .
C14 C 0.9076(2) 0.5402(3) 0.6957(4) 0.0324(13) Uani 1 1 d . .
C15 C 0.9077(3) 0.5862(3) 0.7689(4) 0.0313(13) Uani 1 1 d . .
C16 C 0.9056(3) 0.5362(3) 0.8370(4) 0.0325(14) Uani 1 1 d . .
C17 C 0.9064(3) 0.4572(3) 0.8078(4) 0.0320(13) Uani 1 1 d . .
C18 C 0.9102(3) 0.3929(3) 0.6664(4) 0.0388(15) Uani 1 1 d . .
H18A H 0.956425 0.380553 0.677459 0.058 Uiso 1 1 calc R U
H18B H 0.886446 0.405838 0.604013 0.058 Uiso 1 1 calc R U
H18C H 0.888997 0.348762 0.681279 0.058 Uiso 1 1 calc R U
C19 C 0.9117(3) 0.5683(4) 0.6124(4) 0.0418(15) Uani 1 1 d . .
H19A H 0.888655 0.617421 0.596076 0.063 Uiso 1 1 calc R U
H19B H 0.890690 0.531090 0.565182 0.063 Uiso 1 1 calc R U
H19C H 0.958309 0.574737 0.621195 0.063 Uiso 1 1 calc R U
C20 C 0.9140(3) 0.6722(3) 0.7749(4) 0.0384(14) Uani 1 1 d . .
H20A H 0.961035 0.686394 0.800340 0.058 Uiso 1 1 calc R U
H20B H 0.892075 0.691657 0.812600 0.058 Uiso 1 1 calc R U
H20C H 0.892957 0.694411 0.715808 0.058 Uiso 1 1 calc R U
C21 C 0.9099(3) 0.5608(4) 0.9253(4) 0.0415(15) Uani 1 1 d . .
H21A H 0.955939 0.557028 0.967682 0.062 Uiso 1 1 calc R U
H21B H 0.881731 0.527712 0.944316 0.062 Uiso 1 1 calc R U
H21C H 0.894700 0.613763 0.922228 0.062 Uiso 1 1 calc R U
C22 C 0.9117(3) 0.3872(3) 0.8638(4) 0.0407(15) Uani 1 1 d . .
H22A H 0.893787 0.342890 0.825514 0.061 Uiso 1 1 calc R U
H22B H 0.886403 0.395326 0.900890 0.061 Uiso 1 1 calc R U
H22C H 0.958384 0.377979 0.901408 0.061 Uiso 1 1 calc R U
C23 C 0.5937(3) 0.5223(4) 0.7362(4) 0.0406(15) Uani 1 1 d . .
C24 C 0.6268(3) 0.4533(4) 0.7767(4) 0.0396(15) Uani 1 1 d . .
C25 C 0.6872(3) 0.4754(4) 0.8490(4) 0.0440(16) Uani 1 1 d . .
C26 C 0.6899(3) 0.5561(4) 0.8513(4) 0.0430(16) Uani 1 1 d . .
C27 C 0.6321(3) 0.5860(3) 0.7793(5) 0.0420(16) Uani 1 1 d . .
C28 C 0.5278(3) 0.5257(6) 0.6570(5) 0.082(3) Uani 1 1 d . .
H28A H 0.491746 0.533581 0.677368 0.122 Uiso 1 1 calc R U
H28B H 0.520680 0.477582 0.624069 0.122 Uiso 1 1 calc R U
H28C H 0.528620 0.568097 0.618478 0.122 Uiso 1 1 calc R U
C29 C 0.6023(4) 0.3728(4) 0.7549(6) 0.082(3) Uani 1 1 d . .
H29A H 0.571306 0.360998 0.783094 0.124 Uiso 1 1 calc R U
H29B H 0.639960 0.337512 0.776572 0.124 Uiso 1 1 calc R U
H29C H 0.579525 0.367360 0.690803 0.124 Uiso 1 1 calc R U
C30 C 0.7369(4) 0.4215(5) 0.9127(5) 0.079(3) Uani 1 1 d . .
H30A H 0.781891 0.437151 0.920790 0.119 Uiso 1 1 calc R U
H30B H 0.728686 0.369403 0.888982 0.119 Uiso 1 1 calc R U
H30C H 0.732310 0.422903 0.969633 0.119 Uiso 1 1 calc R U
C31 C 0.7429(4) 0.6031(5) 0.9212(5) 0.082(3) Uani 1 1 d . .
H31A H 0.722013 0.645994 0.938885 0.123 Uiso 1 1 calc R U
H31B H 0.774435 0.622623 0.897265 0.123 Uiso 1 1 calc R U
H31C H 0.766412 0.570890 0.972739 0.123 Uiso 1 1 calc R U
C32 C 0.6161(5) 0.6683(4) 0.7625(7) 0.087(3) Uani 1 1 d . .
H32A H 0.596298 0.677448 0.698683 0.131 Uiso 1 1 calc R U
H32B H 0.656742 0.698532 0.788894 0.131 Uiso 1 1 calc R U
H32C H 0.584534 0.683253 0.788629 0.131 Uiso 1 1 calc R U

loop_
_atom_site_aniso_label
_atom_site_aniso_U_11
_atom_site_aniso_U_22
_atom_site_aniso_U_33
_atom_site_aniso_U_23
_atom_site_aniso_U_13
_atom_site_aniso_U_12
Ru2 0.0324(2) 0.0297(2) 0.0275(3) 0.0007(2) 0.0148(2) -0.0004(2)
Ru1 0.0316(2) 0.0304(3) 0.0255(3) -0.0010(2) 0.01339(19) -0.0017(2)
N1 0.033(2) 0.027(3) 0.028(3) 0.000(2) 0.011(2) 0.004(2)
N2 0.030(2) 0.035(3) 0.035(3) -0.001(2) 0.017(2) -0.005(2)
C1 0.042(3) 0.030(3) 0.026(3) 0.004(2) 0.017(3) 0.007(3)
C2 0.034(3) 0.037(4) 0.030(3) 0.001(3) 0.011(3) -0.003(3)
C3 0.051(4) 0.036(4) 0.034(4) -0.008(3) 0.024(3) -0.007(3)
C4 0.045(3) 0.026(3) 0.045(4) 0.001(3) 0.019(3) 0.003(3)
C5 0.044(3) 0.030(3) 0.040(4) 0.001(3) 0.019(3) 0.005(3)
C6 0.063(4) 0.042(4) 0.042(4) -0.006(3) 0.019(3) -0.004(3)
C7 0.042(3) 0.022(3) 0.031(3) 0.004(2) 0.020(3) 0.009(2)
C8 0.038(3) 0.030(3) 0.029(3) 0.001(3) 0.013(3) -0.003(3)
C9 0.042(3) 0.037(4) 0.032(4) 0.003(3) 0.018(3) 0.001(3)
C10 0.049(4) 0.028(3) 0.055(5) 0.004(3) 0.027(3) -0.002(3)
C11 0.047(4) 0.025(3) 0.051(4) -0.006(3) 0.027(3) -0.005(3)
C12 0.051(4) 0.044(4) 0.043(4) 0.008(3) 0.017(3) 0.009(3)
C13 0.029(3) 0.033(3) 0.030(3) -0.006(3) 0.010(2) -0.001(2)
C14 0.025(3) 0.048(4) 0.023(3) -0.001(3) 0.009(2) -0.002(3)
C15 0.034(3) 0.036(3) 0.031(3) 0.000(3) 0.020(3) -0.005(3)
C16 0.033(3) 0.039(4) 0.026(3) -0.001(3) 0.011(2) 0.005(3)
C17 0.031(3) 0.036(3) 0.032(3) -0.001(3) 0.016(2) 0.004(3)
C18 0.041(3) 0.038(4) 0.040(4) -0.009(3) 0.019(3) -0.002(3)
C19 0.046(4) 0.051(4) 0.032(4) -0.003(3) 0.019(3) -0.006(3)
C20 0.042(3) 0.039(3) 0.037(4) -0.007(3) 0.018(3) -0.007(3)
C21 0.047(4) 0.054(4) 0.025(3) -0.006(3) 0.016(3) -0.009(3)
C22 0.037(3) 0.039(4) 0.040(4) 0.012(3) 0.009(3) -0.001(3)
C23 0.035(3) 0.062(4) 0.031(3) 0.005(3) 0.020(3) 0.005(3)
C24 0.042(3) 0.044(4) 0.045(4) -0.005(3) 0.031(3) -0.020(3)
C25 0.042(3) 0.069(5) 0.030(3) 0.009(3) 0.024(3) 0.001(3)
C26 0.049(4) 0.055(4) 0.035(4) -0.013(3) 0.027(3) -0.012(3)
C27 0.058(4) 0.031(3) 0.052(4) 0.006(3) 0.038(3) 0.009(3)
C28 0.039(4) 0.168(9) 0.040(5) 0.006(5) 0.019(3) 0.008(5)
C29 0.120(7) 0.066(5) 0.098(8) -0.026(5) 0.082(6) -0.046(5)
C30 0.081(5) 0.109(7) 0.067(6) 0.053(5) 0.049(5) 0.048(5)
C31 0.082(5) 0.120(7) 0.060(6) -0.051(5) 0.046(5) -0.049(5)
C32 0.147(8) 0.051(5) 0.113(8) 0.019(5) 0.106(7) 0.033(5)

loop_
_atom_type_symbol
_atom_type_description
_atom_type_scat_dispersion_real
_atom_type_scat_dispersion_imag
_atom_type_scat_source
C C 0.0033 0.0016 'International Tables Vol C Tables 4.2.6.8 and 6.1.1.4'
H H 0.0000 0.0000 'International Tables Vol C Tables 4.2.6.8 and 6.1.1.4'
N N 0.0061 0.0033 'International Tables Vol C Tables 4.2.6.8 and 6.1.1.4'
Ru Ru -1.2594 0.8363 'International Tables Vol C Tables 4.2.6.8 and 6.1.1.4'

loop_
_geom_angle_atom_site_label_1
_geom_angle_atom_site_label_2
_geom_angle_atom_site_label_3
_geom_angle
C23 Ru2 C24 38.9(2)
C23 Ru2 C27 38.1(2)
C24 Ru2 C27 65.0(2)
C23 Ru2 C25 64.4(2)
C24 Ru2 C25 38.8(2)
C27 Ru2 C25 64.6(2)
C23 Ru2 C7 111.5(2)
C24 Ru2 C7 135.6(2)
C27 Ru2 C7 114.9(2)
C25 Ru2 C7 174.3(2)
C23 Ru2 C26 63.6(2)
C24 Ru2 C26 63.8(2)
C27 Ru2 C26 38.7(2)
C25 Ru2 C26 37.5(2)
C7 Ru2 C26 145.3(2)
C23 Ru2 C1 113.4(2)
C24 Ru2 C1 111.7(2)
C27 Ru2 C1 140.8(2)
C25 Ru2 C1 138.8(2)
C7 Ru2 C1 38.06(19)
C26 Ru2 C1 175.6(2)
C23 Ru2 N1 139.5(2)
C24 Ru2 N1 113.8(2)
C27 Ru2 N1 177.5(2)
C25 Ru2 N1 116.0(2)
C7 Ru2 N1 64.28(18)
C26 Ru2 N1 143.2(2)
C1 Ru2 N1 37.12(17)
C23 Ru2 N2 134.8(2)
C24 Ru2 N2 171.7(2)
C27 Ru2 N2 113.2(2)
C25 Ru2 N2 148.8(2)
C7 Ru2 N2 36.85(18)
C26 Ru2 N2 120.3(2)
C1 Ru2 N2 64.08(18)
N1 Ru2 N2 67.71(16)
C23 Ru2 Ru1 175.19(18)
C24 Ru2 Ru1 141.73(18)
C27 Ru2 Ru1 137.30(18)
C25 Ru2 Ru1 113.26(15)
C7 Ru2 Ru1 71.20(14)
C26 Ru2 Ru1 111.90(15)
C1 Ru2 Ru1 71.19(14)
N1 Ru2 Ru1 45.05(11)
N2 Ru2 Ru1 45.26(11)
N1 Ru1 N2 75.35(17)
N1 Ru1 C14 133.6(2)
N2 Ru1 C14 115.2(2)
N1 Ru1 C13 107.81(19)
N2 Ru1 C13 148.4(2)
C14 Ru1 C13 39.8(2)
N1 Ru1 C16 142.8(2)
N2 Ru1 C16 131.1(2)
C14 Ru1 C16 65.5(2)
C13 Ru1 C16 64.9(2)
N1 Ru1 C17 111.5(2)
N2 Ru1 C17 170.0(2)
C14 Ru1 C17 65.9(2)
C13 Ru1 C17 38.2(2)
C16 Ru1 C17 39.4(2)
N1 Ru1 C15 172.27(19)
N2 Ru1 C15 108.9(2)
C14 Ru1 C15 38.9(2)
C13 Ru1 C15 65.1(2)
C16 Ru1 C15 38.5(2)
C17 Ru1 C15 65.2(2)
N1 Ru1 Ru2 50.74(12)
N2 Ru1 Ru2 51.39(12)
C14 Ru1 Ru2 166.40(16)
C13 Ru1 Ru2 153.00(15)
C16 Ru1 Ru2 119.94(15)
C17 Ru1 Ru2 126.79(15)
C15 Ru1 Ru2 136.97(15)
C5 N1 C1 115.4(4)
C5 N1 Ru1 125.0(3)
C1 N1 Ru1 119.4(3)
C5 N1 Ru2 120.8(4)
C1 N1 Ru2 69.5(3)
Ru1 N1 Ru2 84.20(16)
C11 N2 C7 114.8(5)
C11 N2 Ru1 126.3(4)
C7 N2 Ru1 118.6(3)
C11 N2 Ru2 122.3(4)
C7 N2 Ru2 68.4(3)
Ru1 N2 Ru2 83.35(16)
N1 C1 C7 112.1(5)
N1 C1 C2 121.5(5)
C7 C1 C2 126.4(5)
N1 C1 Ru2 73.3(3)
C7 C1 Ru2 70.6(3)
C2 C1 Ru2 126.8(4)
C3 C2 C1 119.9(5)
C3 C2 H2 120.0
C1 C2 H2 120.0
C2 C3 C4 117.5(5)
C2 C3 C6 121.9(6)
C4 C3 C6 120.6(5)
C5 C4 C3 121.8(5)
C5 C4 H4 119.1
C3 C4 H4 119.1
C4 C5 N1 123.4(5)
C4 C5 H5 118.3
N1 C5 H5 118.3
C3 C6 H6A 109.5
C3 C6 H6B 109.5
H6A C6 H6B 109.5
C3 C6 H6C 109.5
H6A C6 H6C 109.5
H6B C6 H6C 109.5
N2 C7 C8 122.0(5)
N2 C7 C1 113.2(4)
C8 C7 C1 124.8(5)
N2 C7 Ru2 74.8(3)
C8 C7 Ru2 124.5(4)
C1 C7 Ru2 71.3(3)
C9 C8 C7 120.8(5)
C9 C8 H8 119.6
C7 C8 H8 119.6
C8 C9 C10 117.4(5)
C8 C9 C12 123.1(5)
C10 C9 C12 119.5(5)
C11 C10 C9 121.5(5)
C11 C10 H10 119.3
C9 C10 H10 119.3
C10 C11 N2 123.3(6)
C10 C11 H11 118.4
N2 C11 H11 118.4
C9 C12 H12A 109.5
C9 C12 H12B 109.5
H12A C12 H12B 109.5
C9 C12 H12C 109.5
H12A C12 H12C 109.5
H12B C12 H12C 109.5
C17 C13 C14 109.1(5)
C17 C13 C18 126.8(6)
C14 C13 C18 124.1(5)
C17 C13 Ru1 71.4(3)
C14 C13 Ru1 69.8(3)
C18 C13 Ru1 124.7(4)
C15 C14 C13 106.6(5)
C15 C14 C19 126.8(5)
C13 C14 C19 126.3(5)
C15 C14 Ru1 71.7(3)
C13 C14 Ru1 70.3(3)
C19 C14 Ru1 126.7(4)
C16 C15 C14 108.6(5)
C16 C15 C20 125.8(5)
C14 C15 C20 125.5(5)
C16 C15 Ru1 70.4(3)
C14 C15 Ru1 69.4(3)
C20 C15 Ru1 129.3(4)
C15 C16 C17 108.1(5)
C15 C16 C21 125.3(5)
C17 C16 C21 126.2(5)
C15 C16 Ru1 71.1(3)
C17 C16 Ru1 70.4(3)
C21 C16 Ru1 129.5(4)
C13 C17 C16 107.5(5)
C13 C17 C22 127.2(6)
C16 C17 C22 125.0(5)
C13 C17 Ru1 70.4(3)
C16 C17 Ru1 70.3(3)
C22 C17 Ru1 129.6(4)
C13 C18 H18A 109.5
C13 C18 H18B 109.5
H18A C18 H18B 109.5
C13 C18 H18C 109.5
H18A C18 H18C 109.5
H18B C18 H18C 109.5
C14 C19 H19A 109.5
C14 C19 H19B 109.5
H19A C19 H19B 109.5
C14 C19 H19C 109.5
H19A C19 H19C 109.5
H19B C19 H19C 109.5
C15 C20 H20A 109.5
C15 C20 H20B 109.5
H20A C20 H20B 109.5
C15 C20 H20C 109.5
H20A C20 H20C 109.5
H20B C20 H20C 109.5
C16 C21 H21A 109.5
C16 C21 H21B 109.5
H21A C21 H21B 109.5
C16 C21 H21C 109.5
H21A C21 H21C 109.5
H21B C21 H21C 109.5
C17 C22 H22A 109.5
C17 C22 H22B 109.5
H22A C22 H22B 109.5
C17 C22 H22C 109.5
H22A C22 H22C 109.5
H22B C22 H22C 109.5
C27 C23 C24 109.8(5)
C27 C23 C28 125.5(6)
C24 C23 C28 124.8(6)
C27 C23 Ru2 71.9(3)
C24 C23 Ru2 71.0(3)
C28 C23 Ru2 122.6(4)
C23 C24 C25 107.0(5)
C23 C24 C29 127.7(6)
C25 C24 C29 125.1(7)
C23 C24 Ru2 70.2(3)
C25 C24 Ru2 72.0(3)
C29 C24 Ru2 126.6(5)
C26 C25 C24 107.7(6)
C26 C25 C30 126.4(7)
C24 C25 C30 125.8(7)
C26 C25 Ru2 71.8(4)
C24 C25 Ru2 69.2(3)
C30 C25 Ru2 126.3(4)
C25 C26 C27 108.9(5)
C25 C26 C31 125.0(7)
C27 C26 C31 126.0(7)
C25 C26 Ru2 70.7(4)
C27 C26 Ru2 69.3(4)
C31 C26 Ru2 128.8(4)
C23 C27 C26 106.5(5)
C23 C27 C32 128.5(7)
C26 C27 C32 124.8(7)
C23 C27 Ru2 70.0(3)
C26 C27 Ru2 72.0(3)
C32 C27 Ru2 127.0(5)
C23 C28 H28A 109.5
C23 C28 H28B 109.5
H28A C28 H28B 109.5
C23 C28 H28C 109.5
H28A C28 H28C 109.5
H28B C28 H28C 109.5
C24 C29 H29A 109.5
C24 C29 H29B 109.5
H29A C29 H29B 109.5
C24 C29 H29C 109.5
H29A C29 H29C 109.5
H29B C29 H29C 109.5
C25 C30 H30A 109.5
C25 C30 H30B 109.5
H30A C30 H30B 109.5
C25 C30 H30C 109.5
H30A C30 H30C 109.5
H30B C30 H30C 109.5
C26 C31 H31A 109.5
C26 C31 H31B 109.5
H31A C31 H31B 109.5
C26 C31 H31C 109.5
H31A C31 H31C 109.5
H31B C31 H31C 109.5
C27 C32 H32A 109.5
C27 C32 H32B 109.5
H32A C32 H32B 109.5
C27 C32 H32C 109.5
H32A C32 H32C 109.5
H32B C32 H32C 109.5

loop_
_geom_bond_atom_site_label_1
_geom_bond_atom_site_label_2
_geom_bond_distance
Ru2 C23 2.146(5)
Ru2 C24 2.156(5)
Ru2 C27 2.171(6)
Ru2 C25 2.194(6)
Ru2 C7 2.201(6)
Ru2 C26 2.208(6)
Ru2 C1 2.211(6)
Ru2 N1 2.260(4)
Ru2 N2 2.285(4)
Ru2 Ru1 2.9042(7)
Ru1 N1 2.066(4)
Ru1 N2 2.077(4)
Ru1 C14 2.156(5)
Ru1 C13 2.163(5)
Ru1 C16 2.176(5)
Ru1 C17 2.177(5)
Ru1 C15 2.186(5)
N1 C5 1.411(7)
N1 C1 1.424(6)
N2 C11 1.412(7)
N2 C7 1.420(7)
C1 C7 1.438(7)
C1 C2 1.455(7)
C2 C3 1.373(8)
C2 H2 0.9500
C3 C4 1.449(8)
C3 C6 1.512(8)
C4 C5 1.344(8)
C4 H4 0.9500
C5 H5 0.9500
C6 H6A 0.9800
C6 H6B 0.9800
C6 H6C 0.9800
C7 C8 1.438(7)
C8 C9 1.358(7)
C8 H8 0.9500
C9 C10 1.443(8)
C9 C12 1.514(8)
C10 C11 1.356(8)
C10 H10 0.9500
C11 H11 0.9500
C12 H12A 0.9800
C12 H12B 0.9800
C12 H12C 0.9800
C13 C17 1.420(8)
C13 C14 1.472(8)
C13 C18 1.502(8)
C14 C15 1.446(8)
C14 C19 1.491(8)
C15 C16 1.438(8)
C15 C20 1.511(7)
C16 C17 1.465(8)
C16 C21 1.482(8)
C17 C22 1.510(8)
C18 H18A 0.9800
C18 H18B 0.9800
C18 H18C 0.9800
C19 H19A 0.9800
C19 H19B 0.9800
C19 H19C 0.9800
C20 H20A 0.9800
C20 H20B 0.9800
C20 H20C 0.9800
C21 H21A 0.9800
C21 H21B 0.9800
C21 H21C 0.9800
C22 H22A 0.9800
C22 H22B 0.9800
C22 H22C 0.9800
C23 C27 1.411(8)
C23 C24 1.431(9)
C23 C28 1.523(9)
C24 C25 1.445(8)
C24 C29 1.501(9)
C25 C26 1.413(9)
C25 C30 1.512(9)
C26 C27 1.452(9)
C26 C31 1.519(9)
C27 C32 1.483(9)
C28 H28A 0.9800
C28 H28B 0.9800
C28 H28C 0.9800
C29 H29A 0.9800
C29 H29B 0.9800
C29 H29C 0.9800
C30 H30A 0.9800
C30 H30B 0.9800
C30 H30C 0.9800
C31 H31A 0.9800
C31 H31B 0.9800
C31 H31C 0.9800
C32 H32A 0.9800
C32 H32B 0.9800
C32 H32C 0.9800

loop_
_geom_torsion_atom_site_label_1
_geom_torsion_atom_site_label_2
_geom_torsion_atom_site_label_3
_geom_torsion_atom_site_label_4
_geom_torsion
C5 N1 C1 C7 175.7(5)
Ru1 N1 C1 C7 -10.2(6)
Ru2 N1 C1 C7 60.3(4)
C5 N1 C1 C2 -8.0(8)
Ru1 N1 C1 C2 166.1(4)
Ru2 N1 C1 C2 -123.4(5)
C5 N1 C1 Ru2 115.3(4)
Ru1 N1 C1 Ru2 -70.5(3)
N1 C1 C2 C3 4.1(8)
C7 C1 C2 C3 179.8(6)
Ru2 C1 C2 C3 -88.1(6)
C1 C2 C3 C4 1.5(8)
C1 C2 C3 C6 -176.5(6)
C2 C3 C4 C5 -2.8(9)
C6 C3 C4 C5 175.3(6)
C3 C4 C5 N1 -1.6(10)
C1 N1 C5 C4 6.9(8)
Ru1 N1 C5 C4 -166.9(5)
Ru2 N1 C5 C4 87.3(7)
C11 N2 C7 C8 4.7(8)
Ru1 N2 C7 C8 -169.6(4)
Ru2 N2 C7 C8 121.4(5)
C11 N2 C7 C1 -178.2(5)
Ru1 N2 C7 C1 7.5(6)
Ru2 N2 C7 C1 -61.5(4)
C11 N2 C7 Ru2 -116.7(4)
Ru1 N2 C7 Ru2 69.0(3)
N1 C1 C7 N2 1.6(7)
C2 C1 C7 N2 -174.5(5)
Ru2 C1 C7 N2 63.5(4)
N1 C1 C7 C8 178.6(5)
C2 C1 C7 C8 2.5(9)
Ru2 C1 C7 C8 -119.5(6)
N1 C1 C7 Ru2 -61.9(4)
C2 C1 C7 Ru2 122.0(6)
N2 C7 C8 C9 -0.9(9)
C1 C7 C8 C9 -177.6(5)
Ru2 C7 C8 C9 92.1(6)
C7 C8 C9 C10 -2.2(9)
C7 C8 C9 C12 178.3(6)
C8 C9 C10 C11 1.3(9)
C12 C9 C10 C11 -179.2(6)
C9 C10 C11 N2 2.9(10)
C7 N2 C11 C10 -5.7(8)
Ru1 N2 C11 C10 168.1(5)
Ru2 N2 C11 C10 -84.9(7)
C17 C13 C14 C15 2.0(6)
C18 C13 C14 C15 -178.2(5)
Ru1 C13 C14 C15 62.9(4)
C17 C13 C14 C19 177.5(5)
C18 C13 C14 C19 -2.7(8)
Ru1 C13 C14 C19 -121.6(5)
C17 C13 C14 Ru1 -60.9(4)
C18 C13 C14 Ru1 118.9(5)
C13 C14 C15 C16 -2.4(6)
C19 C14 C15 C16 -177.8(5)
Ru1 C14 C15 C16 59.6(4)
C13 C14 C15 C20 173.7(5)
C19 C14 C15 C20 -1.8(9)
Ru1 C14 C15 C20 -124.3(5)
C13 C14 C15 Ru1 -62.0(3)
C19 C14 C15 Ru1 122.5(6)
C14 C15 C16 C17 1.9(6)
C20 C15 C16 C17 -174.1(5)
Ru1 C15 C16 C17 61.0(4)
C14 C15 C16 C21 175.4(5)
C20 C15 C16 C21 -0.6(9)
Ru1 C15 C16 C21 -125.5(5)
C14 C15 C16 Ru1 -59.1(4)
C20 C15 C16 Ru1 124.9(5)
C14 C13 C17 C16 -0.9(6)
C18 C13 C17 C16 179.3(5)
Ru1 C13 C17 C16 -60.8(3)
C14 C13 C17 C22 -174.7(5)
C18 C13 C17 C22 5.5(9)
Ru1 C13 C17 C22 125.3(5)
C14 C13 C17 Ru1 59.9(3)
C18 C13 C17 Ru1 -119.9(5)
C15 C16 C17 C13 -0.6(6)
C21 C16 C17 C13 -174.1(5)
Ru1 C16 C17 C13 60.8(4)
C15 C16 C17 C22 173.4(5)
C21 C16 C17 C22 0.0(8)
Ru1 C16 C17 C22 -125.1(5)
C15 C16 C17 Ru1 -61.5(4)
C21 C16 C17 Ru1 125.1(6)
C27 C23 C24 C25 1.3(7)
C28 C23 C24 C25 -180.0(5)
Ru2 C23 C24 C25 63.0(4)
C27 C23 C24 C29 176.7(6)
C28 C23 C24 C29 -4.5(10)
Ru2 C23 C24 C29 -121.5(7)
C27 C23 C24 Ru2 -61.7(4)
C28 C23 C24 Ru2 117.0(6)
C23 C24 C25 C26 0.0(6)
C29 C24 C25 C26 -175.6(6)
Ru2 C24 C25 C26 61.9(4)
C23 C24 C25 C30 177.8(6)
C29 C24 C25 C30 2.2(10)
Ru2 C24 C25 C30 -120.4(6)
C23 C24 C25 Ru2 -61.8(4)
C29 C24 C25 Ru2 122.6(6)
C24 C25 C26 C27 -1.3(7)
C30 C25 C26 C27 -179.0(6)
Ru2 C25 C26 C27 58.9(4)
C24 C25 C26 C31 175.4(6)
C30 C25 C26 C31 -2.3(10)
Ru2 C25 C26 C31 -124.4(6)
C24 C25 C26 Ru2 -60.2(4)
C30 C25 C26 Ru2 122.1(6)
C24 C23 C27 C26 -2.1(7)
C28 C23 C27 C26 179.2(6)
Ru2 C23 C27 C26 -63.2(4)
C24 C23 C27 C32 -177.0(6)
C28 C23 C27 C32 4.3(11)
Ru2 C23 C27 C32 121.8(7)
C24 C23 C27 Ru2 61.2(4)
C28 C23 C27 Ru2 -117.6(6)
C25 C26 C27 C23 2.1(7)
C31 C26 C27 C23 -174.6(6)
Ru2 C26 C27 C23 61.8(4)
C25 C26 C27 C32 177.3(6)
C31 C26 C27 C32 0.6(10)
Ru2 C26 C27 C32 -123.0(6)
C25 C26 C27 Ru2 -59.8(4)
C31 C26 C27 Ru2 123.6(6)
